data_1574121
loop_
_publ_author_name
'Chang, Meng-Yang'
'Hsueh, Nai-Chen'

_publ_section_title
;
 One-pot synthesis of diaroyl benzothiepine-1,1-dioxides.
;
_journal_issue 15
_journal_name_full 'Organic &amp; biomolecular chemistry'
_journal_page_first 3572
_journal_page_last 3582
_journal_paper_doi 10.1039/d5ob00198f
_journal_volume 23
_journal_year 2025
_chemical_formula_moiety 'C31 H28 O8 S'
_chemical_formula_sum 'C31 H28 Cl O8 S0.25'
_chemical_formula_weight 572.00
_space_group_crystal_system monoclinic
_space_group_IT_number 14
_space_group_name_Hall '-P 2yn'
_space_group_name_H-M_alt 'P 1 21/n 1'
_atom_sites_solution_hydrogens geom
_atom_sites_solution_primary dual
_audit_creation_date 2023-05-30
_audit_creation_method
;
Olex2 1.5
(compiled 2023.03.06 svn.rbb2c1857 for OlexSys, GUI svn.r6748)
;
_audit_update_record
;
2024-11-08 deposited with the CCDC.	2025-03-10 downloaded from the CCDC.
;
_cell_angle_alpha 90
_cell_angle_beta 107.609(2)
_cell_angle_gamma 90
_cell_formula_units_Z 4
_cell_length_a 16.8686(4)
_cell_length_b 9.1625(2)
_cell_length_c 17.9678(4)
_cell_measurement_reflns_used 16239
_cell_measurement_temperature 130(2)
_cell_measurement_theta_max 27.0160
_cell_measurement_theta_min 1.9750
_cell_volume 2646.95(11)
_computing_cell_refinement 'CrysAlisPro 1.171.41.123a (Rigaku OD, 2022)'
_computing_data_collection 'CrysAlisPro 1.171.41.123a (Rigaku OD, 2022)'
_computing_data_reduction 'CrysAlisPro 1.171.41.123a (Rigaku OD, 2022)'
_computing_molecular_graphics 'Olex2 1.5 (Dolomanov et al., 2009)'
_computing_publication_material 'Olex2 1.5 (Dolomanov et al., 2009)'
_computing_structure_refinement 'SHELXL 2018/3 (Sheldrick, 2015)'
_computing_structure_solution 'SHELXT 2018/2 (Sheldrick, 2018)'
_diffrn_ambient_temperature 130(2)
_diffrn_detector 'Hybrid Pixel Array Detector'
_diffrn_detector_area_resol_mean 10.0000
_diffrn_measured_fraction_theta_full 0.993
_diffrn_measured_fraction_theta_max 0.948
_diffrn_measurement_details
;
List of Runs (angles in degrees, time in seconds):

  # Type    Start    End  Width  t~exp~   \w     \q     \k     \f   Frames
#--------------------------------------------------------------------------
  1  \w    -79.00  41.00   0.50    5.46    --   10.60 -57.00-180.00  240
  2  \w    -20.00 100.00   0.50    5.46    --   10.60  57.00  30.00  240
  3  \w    -79.00  38.00   0.50    5.46    --   10.60 -82.00 120.00  234
  4  \w    -15.00 100.00   0.50    5.46    --   10.60  77.00  30.00  230
  5  \w    -36.00  79.00   0.50    5.46    --  -10.90  77.00 -60.00  230
  6  \w    -38.00  62.00   0.50    5.46    --  -10.90  82.00 -90.00  200
;
_diffrn_measurement_device 'four-circle diffractometer'
_diffrn_measurement_device_type 'XtaLAB Pro II AFC12 (RINC): Kappa single'
_diffrn_measurement_method '\w scans'
_diffrn_orient_matrix_type 'CrysAlisPro convention (1999,Acta A55,543-557)'
_diffrn_orient_matrix_UB_11 -0.0029403000
_diffrn_orient_matrix_UB_12 -0.0605609000
_diffrn_orient_matrix_UB_13 -0.0252658000
_diffrn_orient_matrix_UB_21 -0.0308345000
_diffrn_orient_matrix_UB_22 0.0370657000
_diffrn_orient_matrix_UB_23 -0.0297262000
_diffrn_orient_matrix_UB_31 0.0314636000
_diffrn_orient_matrix_UB_32 0.0307294000
_diffrn_orient_matrix_UB_33 -0.0138917000
_diffrn_radiation_monochromator mirror
_diffrn_radiation_probe x-ray
_diffrn_radiation_type 'Mo K\a'
_diffrn_radiation_wavelength 0.71073
_diffrn_reflns_av_R_equivalents 0.0342
_diffrn_reflns_av_unetI/netI 0.0306
_diffrn_reflns_Laue_measured_fraction_full 0.993
_diffrn_reflns_Laue_measured_fraction_max 0.948
_diffrn_reflns_limit_h_max 21
_diffrn_reflns_limit_h_min -21
_diffrn_reflns_limit_k_max 11
_diffrn_reflns_limit_k_min -11
_diffrn_reflns_limit_l_max 22
_diffrn_reflns_limit_l_min -18
_diffrn_reflns_number 29862
_diffrn_reflns_point_group_measured_fraction_full 0.993
_diffrn_reflns_point_group_measured_fraction_max 0.948
_diffrn_reflns_theta_full 25.242
_diffrn_reflns_theta_max 27.114
_diffrn_reflns_theta_min 1.982
_diffrn_source 'micro-focus sealed X-ray tube'
_diffrn_source_type 'Rigaku (Mo) X-ray Source'
_exptl_absorpt_coefficient_mu 0.218
_exptl_absorpt_correction_T_max 1.00000
_exptl_absorpt_correction_T_min 0.48323
_exptl_absorpt_correction_type multi-scan
_exptl_absorpt_process_details
;
CrysAlisPro 1.171.41.123a (Rigaku Oxford Diffraction, 2022)
Empirical absorption correction using spherical harmonics,
implemented in SCALE3 ABSPACK scaling algorithm.
;
_exptl_crystal_colour yellow
_exptl_crystal_colour_primary yellow
_exptl_crystal_density_diffrn 1.435
_exptl_crystal_description block
_exptl_crystal_F_000 1196
_exptl_crystal_size_max 0.5
_exptl_crystal_size_mid 0.4
_exptl_crystal_size_min 0.4
_refine_diff_density_max 0.238
_refine_diff_density_min -0.459
_refine_diff_density_rms 0.048
_refine_ls_extinction_method none
_refine_ls_goodness_of_fit_ref 1.052
_refine_ls_hydrogen_treatment constr
_refine_ls_matrix_type full
_refine_ls_number_parameters 363
_refine_ls_number_reflns 5534
_refine_ls_number_restraints 0
_refine_ls_restrained_S_all 1.052
_refine_ls_R_factor_all 0.0448
_refine_ls_R_factor_gt 0.0355
_refine_ls_shift/su_max 0.001
_refine_ls_shift/su_mean 0.000
_refine_ls_structure_factor_coef Fsqd
_refine_ls_weighting_details 'w=1/[\s^2^(Fo^2^)+(0.0387P)^2^+1.1178P] where P=(Fo^2^+2Fc^2^)/3'
_refine_ls_weighting_scheme calc
_refine_ls_wR_factor_gt 0.0850
_refine_ls_wR_factor_ref 0.0890
_reflns_Friedel_coverage 0.000
_reflns_number_gt 4658
_reflns_number_total 5534
_reflns_threshold_expression 'I > 2\s(I)'
_cod_data_source_file d5ob00198f2.cif
_cod_data_source_block k11205-myc-j_auto
_cod_depositor_comments 'Adding full bibliography for 1574120--1574127.cif.'
_cod_database_code 1574121
_shelx_shelxl_version_number 2018/3
_shelx_space_group_comment
;
The symmetry employed for this shelxl refinement is uniquely defined
by the following loop, which should always be used as a source of
symmetry information in preference to the above space-group names.
They are only intended as comments.
;
_shelx_estimated_absorpt_t_max 0.918
_shelx_estimated_absorpt_t_min 0.899
_olex2_refinement_description
;
1. Fixed Uiso
 At 1.2 times of:
  All C(H) groups, All C(H,H) groups
 At 1.5 times of:
  All C(H,H,H) groups
2.a Ternary CH refined with riding coordinates:
 C4(H4), C2(H2), C5(H5), C1(H1)
2.b Secondary CH2 refined with riding coordinates:
 C21(H21A,H21B), C24(H24A,H24B)
2.c Aromatic/amide H refined with riding coordinates:
 C8(H8), C12(H12), C14(H14), C9(H9), C00Q(H00Q), C00S(H00S), C11(H11),
 C17(H17), C10(H10), C15(H15), C16(H16), C00Z(H00Z), C012(H012), C013(H013)
2.d Idealised Me refined as rotating group:
 C22(H22A,H22B,H22C), C25(H25A,H25B,H25C)
;
_smtbx_masks_void_probe_radius 1.2
_smtbx_masks_void_truncation_radius 1.2
_olex2_submission_special_instructions 'No special instructions were received'
_oxdiff_exptl_absorpt_empirical_details
;
Empirical correction (ABSPACK) includes:
- Absorption correction using spherical harmonics
- Frame scaling
;
_oxdiff_exptl_absorpt_empirical_full_max 1.494
_oxdiff_exptl_absorpt_empirical_full_min 0.609

loop_
_space_group_symop_operation_xyz
'x, y, z'
'-x+1/2, y+1/2, -z+1/2'
'-x, -y, -z'
'x-1/2, -y-1/2, z-1/2'

loop_
_atom_site_label
_atom_site_type_symbol
_atom_site_fract_x
_atom_site_fract_y
_atom_site_fract_z
_atom_site_U_iso_or_equiv
_atom_site_adp_type
_atom_site_occupancy
_atom_site_site_symmetry_order
_atom_site_calc_flag
_atom_site_refinement_flags_posn
_atom_site_refinement_flags_adp
_atom_site_refinement_flags_occupancy
_atom_site_disorder_assembly
_atom_site_disorder_group
S1 S 0.29616(2) 0.65802(4) 0.54668(2) 0.01839(10) Uani 1 1 d . . . . .
O8 O 0.10413(6) 0.91460(11) 0.27974(6) 0.0213(2) Uani 1 1 d . . . . .
O6 O 0.09121(6) 0.98508(11) 0.47020(6) 0.0233(2) Uani 1 1 d . . . . .
O7 O 0.01534(6) 0.77067(12) 0.31708(6) 0.0267(3) Uani 1 1 d . . . . .
O1 O 0.31160(7) 0.50853(11) 0.53199(6) 0.0262(2) Uani 1 1 d . . . . .
O2 O 0.34285(6) 0.72211(12) 0.61974(6) 0.0241(2) Uani 1 1 d . . . . .
O5 O 0.21681(6) 1.04328(11) 0.46091(7) 0.0302(3) Uani 1 1 d . . . . .
O3 O 0.39113(7) 0.68355(14) 0.39190(6) 0.0317(3) Uani 1 1 d . . . . .
O4 O 0.12957(10) 0.45487(13) 0.55607(7) 0.0459(4) Uani 1 1 d . . . . .
C7 C 0.47183(8) 0.78154(16) 0.51224(8) 0.0178(3) Uani 1 1 d . . . . .
C18 C 0.14921(9) 0.55859(15) 0.40182(8) 0.0176(3) Uani 1 1 d . . . . .
C4 C 0.13096(9) 0.68118(15) 0.45113(8) 0.0162(3) Uani 1 1 d . . . . .
H4 H 0.070746 0.682210 0.447946 0.019 Uiso 1 1 calc R U . . .
C2 C 0.23411(8) 0.76045(15) 0.39265(8) 0.0158(3) Uani 1 1 d . . . . .
H2 H 0.245328 0.816941 0.349287 0.019 Uiso 1 1 calc R U . . .
C23 C 0.15923(8) 0.96089(15) 0.44903(8) 0.0168(3) Uani 1 1 d . . . . .
C20 C 0.08176(9) 0.82847(15) 0.32962(8) 0.0172(3) Uani 1 1 d . . . . .
C8 C 0.47632(9) 0.88876(16) 0.56836(8) 0.0197(3) Uani 1 1 d . . . . .
H8 H 0.426855 0.932210 0.572899 0.024 Uiso 1 1 calc R U . . .
C19 C 0.15269(8) 0.81397(14) 0.40743(8) 0.0149(3) Uani 1 1 d . . . . .
C5 C 0.18660(9) 0.68300(15) 0.53727(8) 0.0170(3) Uani 1 1 d . . . . .
H5 H 0.180507 0.781273 0.559128 0.020 Uiso 1 1 calc R U . . .
C00J C 0.16041(9) 0.60321(16) 0.66794(8) 0.0200(3) Uani 1 1 d . . . . .
C13 C 0.20869(8) 0.60492(15) 0.36729(8) 0.0174(3) Uani 1 1 d . . . . .
C6 C 0.39211(9) 0.73839(16) 0.45343(9) 0.0196(3) Uani 1 1 d . . . . .
C1 C 0.30873(8) 0.77170(15) 0.46848(8) 0.0163(3) Uani 1 1 d . . . . .
H1 H 0.311304 0.875183 0.486749 0.020 Uiso 1 1 calc R U . . .
C12 C 0.54496(9) 0.71808(17) 0.50638(9) 0.0219(3) Uani 1 1 d . . . . .
H12 H 0.542184 0.644459 0.468442 0.026 Uiso 1 1 calc R U . . .
C14 C 0.23341(9) 0.51423(17) 0.31657(9) 0.0219(3) Uani 1 1 d . . . . .
H14 H 0.274064 0.545228 0.293153 0.026 Uiso 1 1 calc R U . . .
C9 C 0.55323(9) 0.93205(17) 0.61767(9) 0.0231(3) Uani 1 1 d . . . . .
H9 H 0.556385 1.005101 0.655983 0.028 Uiso 1 1 calc R U . . .
C00Q C 0.11661(10) 0.50997(17) 0.70268(9) 0.0252(3) Uani 1 1 d . . . . .
H00Q H 0.087796 0.428401 0.674478 0.030 Uiso 1 1 calc R U . . .
C00R C 0.15795(10) 0.56867(16) 0.58656(9) 0.0231(3) Uani 1 1 d . . . . .
C00S C 0.20282(9) 0.72236(17) 0.70993(9) 0.0230(3) Uani 1 1 d . . . . .
H00S H 0.233063 0.786236 0.686859 0.028 Uiso 1 1 calc R U . . .
C11 C 0.62139(9) 0.76174(18) 0.55545(9) 0.0258(3) Uani 1 1 d . . . . .
H11 H 0.671026 0.718616 0.551135 0.031 Uiso 1 1 calc R U . . .
C21 C 0.03983(9) 0.93509(17) 0.20392(8) 0.0231(3) Uani 1 1 d . . . . .
H21A H 0.009478 0.842242 0.187787 0.028 Uiso 1 1 calc R U . . .
H21B H 0.066733 0.961698 0.163889 0.028 Uiso 1 1 calc R U . . .
C17 C 0.11304(10) 0.42182(16) 0.38584(9) 0.0231(3) Uani 1 1 d . . . . .
H17 H 0.072074 0.390725 0.408848 0.028 Uiso 1 1 calc R U . . .
C10 C 0.62524(9) 0.86877(18) 0.61100(9) 0.0253(3) Uani 1 1 d . . . . .
H10 H 0.677725 0.898882 0.644720 0.030 Uiso 1 1 calc R U . . .
C15 C 0.19721(10) 0.37690(17) 0.30087(9) 0.0271(4) Uani 1 1 d . . . . .
H15 H 0.213141 0.313515 0.266056 0.033 Uiso 1 1 calc R U . . .
C16 C 0.13840(11) 0.33123(17) 0.33516(9) 0.0291(4) Uani 1 1 d . . . . .
H16 H 0.114895 0.236520 0.323965 0.035 Uiso 1 1 calc R U . . .
C00Z C 0.20071(10) 0.74732(19) 0.78549(9) 0.0293(4) Uani 1 1 d . . . . .
H00Z H 0.229460 0.828511 0.814137 0.035 Uiso 1 1 calc R U . . .
C22 C -0.02032(10) 1.05188(18) 0.20850(10) 0.0304(4) Uani 1 1 d . . . . .
H22A H -0.063490 1.060494 0.157986 0.046 Uiso 1 1 calc R U . . .
H22B H 0.009158 1.145037 0.221611 0.046 Uiso 1 1 calc R U . . .
H22C H -0.046095 1.026730 0.248916 0.046 Uiso 1 1 calc R U . . .
C24 C 0.09153(10) 1.11505(17) 0.51815(10) 0.0278(4) Uani 1 1 d . . . . .
H24A H 0.035382 1.159347 0.503248 0.033 Uiso 1 1 calc R U . . .
H24B H 0.131024 1.188232 0.509503 0.033 Uiso 1 1 calc R U . . .
C012 C 0.11497(11) 0.53570(19) 0.77778(10) 0.0317(4) Uani 1 1 d . . . . .
H012 H 0.085007 0.471867 0.801163 0.038 Uiso 1 1 calc R U . . .
C013 C 0.15681(11) 0.6542(2) 0.81919(10) 0.0327(4) Uani 1 1 d . . . . .
H013 H 0.155410 0.671672 0.870894 0.039 Uiso 1 1 calc R U . . .
C25 C 0.11690(11) 1.0712(2) 0.60252(10) 0.0346(4) Uani 1 1 d . . . . .
H25A H 0.080666 0.992342 0.609777 0.052 Uiso 1 1 calc R U . . .
H25B H 0.111917 1.155225 0.634521 0.052 Uiso 1 1 calc R U . . .
H25C H 0.174703 1.037219 0.618365 0.052 Uiso 1 1 calc R U . . .

loop_
_atom_site_aniso_label
_atom_site_aniso_U_11
_atom_site_aniso_U_22
_atom_site_aniso_U_33
_atom_site_aniso_U_23
_atom_site_aniso_U_13
_atom_site_aniso_U_12
S1 0.02029(18) 0.01963(18) 0.01430(18) 0.00048(14) 0.00380(14) 0.00384(14)
O8 0.0188(5) 0.0251(5) 0.0182(5) 0.0070(4) 0.0030(4) -0.0015(4)
O6 0.0222(5) 0.0182(5) 0.0350(6) -0.0069(5) 0.0169(5) -0.0012(4)
O7 0.0183(5) 0.0300(6) 0.0288(6) 0.0088(5) 0.0024(4) -0.0047(4)
O1 0.0324(6) 0.0213(5) 0.0225(6) 0.0019(4) 0.0046(5) 0.0100(5)
O2 0.0239(5) 0.0316(6) 0.0153(5) -0.0019(5) 0.0041(4) -0.0008(5)
O5 0.0226(6) 0.0180(5) 0.0548(8) -0.0063(5) 0.0188(5) -0.0042(4)
O3 0.0218(5) 0.0487(7) 0.0247(6) -0.0173(5) 0.0073(5) 0.0011(5)
O4 0.0887(11) 0.0252(6) 0.0278(7) -0.0046(5) 0.0235(7) -0.0242(7)
C7 0.0177(7) 0.0195(7) 0.0161(7) 0.0009(6) 0.0051(6) 0.0002(5)
C18 0.0203(7) 0.0161(7) 0.0136(7) 0.0011(6) 0.0008(6) 0.0021(5)
C4 0.0165(6) 0.0143(6) 0.0176(7) 0.0021(6) 0.0049(6) -0.0009(5)
C2 0.0158(7) 0.0184(7) 0.0135(7) 0.0002(6) 0.0049(5) 0.0015(5)
C23 0.0178(7) 0.0140(6) 0.0185(7) 0.0036(6) 0.0053(6) 0.0019(5)
C20 0.0192(7) 0.0139(6) 0.0192(7) 0.0012(6) 0.0068(6) 0.0019(5)
C8 0.0210(7) 0.0218(7) 0.0180(7) 0.0013(6) 0.0086(6) 0.0014(6)
C19 0.0163(6) 0.0139(6) 0.0155(7) 0.0011(5) 0.0062(5) 0.0001(5)
C5 0.0217(7) 0.0147(7) 0.0162(7) 0.0001(6) 0.0081(6) 0.0009(5)
C00J 0.0215(7) 0.0201(7) 0.0189(7) 0.0045(6) 0.0066(6) 0.0047(6)
C13 0.0182(7) 0.0175(7) 0.0128(7) 0.0008(6) -0.0011(5) 0.0035(5)
C6 0.0178(7) 0.0216(7) 0.0198(8) -0.0021(6) 0.0065(6) 0.0028(6)
C1 0.0161(7) 0.0175(7) 0.0153(7) -0.0012(6) 0.0048(5) 0.0015(5)
C12 0.0217(7) 0.0240(8) 0.0204(8) -0.0020(6) 0.0069(6) 0.0035(6)
C14 0.0231(7) 0.0252(8) 0.0144(7) -0.0011(6) 0.0013(6) 0.0061(6)
C9 0.0296(8) 0.0224(8) 0.0182(8) -0.0026(6) 0.0084(6) -0.0046(6)
C00Q 0.0273(8) 0.0234(8) 0.0269(9) 0.0049(7) 0.0111(7) 0.0003(6)
C00R 0.0313(8) 0.0173(7) 0.0212(8) 0.0018(6) 0.0088(6) -0.0021(6)
C00S 0.0249(8) 0.0227(8) 0.0233(8) 0.0030(6) 0.0101(6) 0.0004(6)
C11 0.0198(7) 0.0318(9) 0.0258(8) 0.0005(7) 0.0069(6) 0.0034(6)
C21 0.0226(7) 0.0291(8) 0.0147(7) 0.0042(6) 0.0014(6) -0.0019(6)
C17 0.0289(8) 0.0179(7) 0.0186(8) 0.0025(6) 0.0014(6) -0.0023(6)
C10 0.0197(7) 0.0312(8) 0.0222(8) 0.0020(7) 0.0023(6) -0.0051(6)
C15 0.0386(9) 0.0228(8) 0.0154(8) -0.0043(6) 0.0014(7) 0.0080(7)
C16 0.0420(10) 0.0164(7) 0.0211(8) -0.0025(6) -0.0023(7) -0.0015(7)
C00Z 0.0330(9) 0.0318(9) 0.0230(8) -0.0041(7) 0.0080(7) 0.0010(7)
C22 0.0318(9) 0.0259(8) 0.0254(9) 0.0008(7) -0.0035(7) 0.0041(7)
C24 0.0282(8) 0.0174(7) 0.0435(10) -0.0091(7) 0.0194(7) 0.0008(6)
C012 0.0365(9) 0.0349(9) 0.0304(9) 0.0103(8) 0.0200(8) 0.0035(7)
C013 0.0392(10) 0.0420(10) 0.0207(8) 0.0049(8) 0.0150(7) 0.0104(8)
C25 0.0332(9) 0.0348(9) 0.0365(10) -0.0124(8) 0.0116(8) 0.0000(7)

loop_
_atom_type_symbol
_atom_type_description
_atom_type_scat_dispersion_real
_atom_type_scat_dispersion_imag
_atom_type_scat_source
C C 0.0033 0.0016 'International Tables Vol C Tables 4.2.6.8 and 6.1.1.4'
H H 0.0000 0.0000 'International Tables Vol C Tables 4.2.6.8 and 6.1.1.4'
Cl Cl 0.1484 0.1585 'International Tables Vol C Tables 4.2.6.8 and 6.1.1.4'
O O 0.0106 0.0060 'International Tables Vol C Tables 4.2.6.8 and 6.1.1.4'
S S 0.1246 0.1234 'International Tables Vol C Tables 4.2.6.8 and 6.1.1.4'

loop_
_geom_angle_atom_site_label_1
_geom_angle_atom_site_label_2
_geom_angle_atom_site_label_3
_geom_angle
_geom_angle_site_symmetry_1
_geom_angle_site_symmetry_3
_geom_angle_publ_flag
O1 S1 O2 118.62(6) . . ?
O1 S1 C5 109.83(7) . . ?
O1 S1 C1 109.64(7) . . ?
O2 S1 C5 107.12(6) . . ?
O2 S1 C1 108.25(6) . . ?
C1 S1 C5 102.10(6) . . ?
C20 O8 C21 114.73(11) . . ?
C23 O6 C24 116.86(11) . . ?
C8 C7 C6 122.69(13) . . ?
C8 C7 C12 119.50(13) . . ?
C12 C7 C6 117.66(13) . . ?
C13 C18 C4 109.52(12) . . ?
C17 C18 C4 129.47(13) . . ?
C17 C18 C13 120.91(13) . . ?
C18 C4 H4 110.8 . . ?
C18 C4 C19 99.45(11) . . ?
C18 C4 C5 115.00(11) . . ?
C19 C4 H4 110.8 . . ?
C5 C4 H4 110.8 . . ?
C5 C4 C19 109.45(11) . . ?
C19 C2 H2 110.8 . . ?
C13 C2 H2 110.8 . . ?
C13 C2 C19 99.41(11) . . ?
C13 C2 C1 113.95(11) . . ?
C1 C2 H2 110.8 . . ?
C1 C2 C19 110.64(11) . . ?
O6 C23 C19 110.21(11) . . ?
O5 C23 O6 124.51(13) . . ?
O5 C23 C19 125.28(13) . . ?
O8 C20 C19 111.11(11) . . ?
O7 C20 O8 125.11(13) . . ?
O7 C20 C19 123.78(12) . . ?
C7 C8 H8 120.0 . . ?
C9 C8 C7 119.91(14) . . ?
C9 C8 H8 120.0 . . ?
C4 C19 C2 101.26(10) . . ?
C23 C19 C4 115.90(11) . . ?
C23 C19 C2 115.13(11) . . ?
C23 C19 C20 106.75(11) . . ?
C20 C19 C4 106.77(11) . . ?
C20 C19 C2 110.76(11) . . ?
S1 C5 H5 107.4 . . ?
C4 C5 S1 112.53(9) . . ?
C4 C5 H5 107.4 . . ?
C00R C5 S1 110.34(10) . . ?
C00R C5 C4 111.50(11) . . ?
C00R C5 H5 107.4 . . ?
C00Q C00J C00R 116.72(14) . . ?
C00Q C00J C00S 119.46(14) . . ?
C00S C00J C00R 123.82(13) . . ?
C18 C13 C2 109.13(12) . . ?
C14 C13 C18 120.60(14) . . ?
C14 C13 C2 130.23(14) . . ?
O3 C6 C7 121.21(13) . . ?
O3 C6 C1 118.79(13) . . ?
C7 C6 C1 119.91(12) . . ?
S1 C1 H1 107.1 . . ?
C2 C1 S1 112.83(9) . . ?
C2 C1 H1 107.1 . . ?
C6 C1 S1 110.44(9) . . ?
C6 C1 C2 111.92(11) . . ?
C6 C1 H1 107.1 . . ?
C7 C12 H12 119.8 . . ?
C11 C12 C7 120.40(14) . . ?
C11 C12 H12 119.8 . . ?
C13 C14 H14 120.8 . . ?
C13 C14 C15 118.34(15) . . ?
C15 C14 H14 120.8 . . ?
C8 C9 H9 120.0 . . ?
C10 C9 C8 120.00(14) . . ?
C10 C9 H9 120.0 . . ?
C00J C00Q H00Q 119.9 . . ?
C012 C00Q C00J 120.25(15) . . ?
C012 C00Q H00Q 119.9 . . ?
O4 C00R C5 118.47(14) . . ?
O4 C00R C00J 121.34(14) . . ?
C00J C00R C5 120.07(12) . . ?
C00J C00S H00S 120.1 . . ?
C00Z C00S C00J 119.82(14) . . ?
C00Z C00S H00S 120.1 . . ?
C12 C11 H11 120.2 . . ?
C12 C11 C10 119.68(14) . . ?
C10 C11 H11 120.2 . . ?
O8 C21 H21A 109.4 . . ?
O8 C21 H21B 109.4 . . ?
O8 C21 C22 111.24(12) . . ?
H21A C21 H21B 108.0 . . ?
C22 C21 H21A 109.4 . . ?
C22 C21 H21B 109.4 . . ?
C18 C17 H17 120.9 . . ?
C18 C17 C16 118.16(15) . . ?
C16 C17 H17 120.9 . . ?
C9 C10 C11 120.50(14) . . ?
C9 C10 H10 119.7 . . ?
C11 C10 H10 119.7 . . ?
C14 C15 H15 119.5 . . ?
C16 C15 C14 120.96(15) . . ?
C16 C15 H15 119.5 . . ?
C17 C16 H16 119.5 . . ?
C15 C16 C17 121.03(14) . . ?
C15 C16 H16 119.5 . . ?
C00S C00Z H00Z 119.9 . . ?
C013 C00Z C00S 120.13(16) . . ?
C013 C00Z H00Z 119.9 . . ?
C21 C22 H22A 109.5 . . ?
C21 C22 H22B 109.5 . . ?
C21 C22 H22C 109.5 . . ?
H22A C22 H22B 109.5 . . ?
H22A C22 H22C 109.5 . . ?
H22B C22 H22C 109.5 . . ?
O6 C24 H24A 109.9 . . ?
O6 C24 H24B 109.9 . . ?
O6 C24 C25 108.94(13) . . ?
H24A C24 H24B 108.3 . . ?
C25 C24 H24A 109.9 . . ?
C25 C24 H24B 109.9 . . ?
C00Q C012 H012 119.9 . . ?
C00Q C012 C013 120.19(15) . . ?
C013 C012 H012 119.9 . . ?
C00Z C013 H013 119.9 . . ?
C012 C013 C00Z 120.15(15) . . ?
C012 C013 H013 119.9 . . ?
C24 C25 H25A 109.5 . . ?
C24 C25 H25B 109.5 . . ?
C24 C25 H25C 109.5 . . ?
H25A C25 H25B 109.5 . . ?
H25A C25 H25C 109.5 . . ?
H25B C25 H25C 109.5 . . ?

loop_
_geom_bond_atom_site_label_1
_geom_bond_atom_site_label_2
_geom_bond_distance
_geom_bond_site_symmetry_2
_geom_bond_publ_flag
S1 O1 1.4335(11) . ?
S1 O2 1.4363(11) . ?
S1 C5 1.8187(14) . ?
S1 C1 1.8123(14) . ?
O8 C20 1.3316(17) . ?
O8 C21 1.4743(17) . ?
O6 C23 1.3320(17) . ?
O6 C24 1.4688(18) . ?
O7 C20 1.1975(17) . ?
O5 C23 1.1973(17) . ?
O3 C6 1.2099(17) . ?
O4 C00R 1.2073(19) . ?
C7 C8 1.393(2) . ?
C7 C6 1.490(2) . ?
C7 C12 1.396(2) . ?
C18 C4 1.5187(19) . ?
C18 C13 1.396(2) . ?
C18 C17 1.385(2) . ?
C4 H4 1.0000 . ?
C4 C19 1.5509(18) . ?
C4 C5 1.5484(19) . ?
C2 H2 1.0000 . ?
C2 C19 1.5550(18) . ?
C2 C13 1.5179(19) . ?
C2 C1 1.5536(19) . ?
C23 C19 1.5275(19) . ?
C20 C19 1.5466(19) . ?
C8 H8 0.9500 . ?
C8 C9 1.389(2) . ?
C5 H5 1.0000 . ?
C5 C00R 1.541(2) . ?
C00J C00Q 1.394(2) . ?
C00J C00R 1.484(2) . ?
C00J C00S 1.395(2) . ?
C13 C14 1.387(2) . ?
C6 C1 1.5411(19) . ?
C1 H1 1.0000 . ?
C12 H12 0.9500 . ?
C12 C11 1.383(2) . ?
C14 H14 0.9500 . ?
C14 C15 1.390(2) . ?
C9 H9 0.9500 . ?
C9 C10 1.384(2) . ?
C00Q H00Q 0.9500 . ?
C00Q C012 1.378(2) . ?
C00S H00S 0.9500 . ?
C00S C00Z 1.388(2) . ?
C11 H11 0.9500 . ?
C11 C10 1.387(2) . ?
C21 H21A 0.9900 . ?
C21 H21B 0.9900 . ?
C21 C22 1.494(2) . ?
C17 H17 0.9500 . ?
C17 C16 1.392(2) . ?
C10 H10 0.9500 . ?
C15 H15 0.9500 . ?
C15 C16 1.382(2) . ?
C16 H16 0.9500 . ?
C00Z H00Z 0.9500 . ?
C00Z C013 1.384(2) . ?
C22 H22A 0.9800 . ?
C22 H22B 0.9800 . ?
C22 H22C 0.9800 . ?
C24 H24A 0.9900 . ?
C24 H24B 0.9900 . ?
C24 C25 1.500(2) . ?
C012 H012 0.9500 . ?
C012 C013 1.383(3) . ?
C013 H013 0.9500 . ?
C25 H25A 0.9800 . ?
C25 H25B 0.9800 . ?
C25 H25C 0.9800 . ?

loop_
_geom_torsion_atom_site_label_1
_geom_torsion_atom_site_label_2
_geom_torsion_atom_site_label_3
_geom_torsion_atom_site_label_4
_geom_torsion
_geom_torsion_site_symmetry_1
_geom_torsion_site_symmetry_2
_geom_torsion_site_symmetry_3
_geom_torsion_site_symmetry_4
_geom_torsion_publ_flag
S1 C5 C00R O4 -91.39(16) . . . . ?
S1 C5 C00R C00J 92.56(14) . . . . ?
O8 C20 C19 C4 -164.40(11) . . . . ?
O8 C20 C19 C2 -54.99(15) . . . . ?
O8 C20 C19 C23 71.06(14) . . . . ?
O6 C23 C19 C4 -51.90(16) . . . . ?
O6 C23 C19 C2 -169.78(11) . . . . ?
O6 C23 C19 C20 66.85(14) . . . . ?
O7 C20 C19 C4 16.50(18) . . . . ?
O7 C20 C19 C2 125.91(15) . . . . ?
O7 C20 C19 C23 -108.04(15) . . . . ?
O1 S1 C5 C4 -74.29(11) . . . . ?
O1 S1 C5 C00R 50.95(11) . . . . ?
O1 S1 C1 C2 75.92(11) . . . . ?
O1 S1 C1 C6 -50.18(11) . . . . ?
O2 S1 C5 C4 155.63(9) . . . . ?
O2 S1 C5 C00R -79.13(11) . . . . ?
O2 S1 C1 C2 -153.30(9) . . . . ?
O2 S1 C1 C6 80.60(11) . . . . ?
O5 C23 C19 C4 128.31(15) . . . . ?
O5 C23 C19 C2 10.4(2) . . . . ?
O5 C23 C19 C20 -112.94(16) . . . . ?
O3 C6 C1 S1 113.62(14) . . . . ?
O3 C6 C1 C2 -12.98(19) . . . . ?
C7 C8 C9 C10 0.0(2) . . . . ?
C7 C6 C1 S1 -69.89(15) . . . . ?
C7 C6 C1 C2 163.50(12) . . . . ?
C7 C12 C11 C10 0.3(2) . . . . ?
C18 C4 C19 C2 -42.76(12) . . . . ?
C18 C4 C19 C23 -168.08(11) . . . . ?
C18 C4 C19 C20 73.18(12) . . . . ?
C18 C4 C5 S1 46.11(14) . . . . ?
C18 C4 C5 C00R -78.49(15) . . . . ?
C18 C13 C14 C15 0.3(2) . . . . ?
C18 C17 C16 C15 -0.8(2) . . . . ?
C4 C18 C13 C2 0.73(15) . . . . ?
C4 C18 C13 C14 -177.28(12) . . . . ?
C4 C18 C17 C16 176.81(14) . . . . ?
C4 C5 C00R O4 34.4(2) . . . . ?
C4 C5 C00R C00J -141.62(13) . . . . ?
C2 C13 C14 C15 -177.25(13) . . . . ?
C23 O6 C24 C25 -96.14(15) . . . . ?
C20 O8 C21 C22 83.24(16) . . . . ?
C8 C7 C6 O3 155.87(15) . . . . ?
C8 C7 C6 C1 -20.5(2) . . . . ?
C8 C7 C12 C11 -0.4(2) . . . . ?
C8 C9 C10 C11 -0.2(2) . . . . ?
C19 C4 C5 S1 -64.79(13) . . . . ?
C19 C4 C5 C00R 170.61(11) . . . . ?
C19 C2 C13 C18 -27.81(14) . . . . ?
C19 C2 C13 C14 149.95(14) . . . . ?
C19 C2 C1 S1 62.04(13) . . . . ?
C19 C2 C1 C6 -172.66(11) . . . . ?
C5 S1 C1 C2 -40.49(11) . . . . ?
C5 S1 C1 C6 -166.59(10) . . . . ?
C5 C4 C19 C2 78.11(13) . . . . ?
C5 C4 C19 C23 -47.21(15) . . . . ?
C5 C4 C19 C20 -165.95(11) . . . . ?
C00J C00Q C012 C013 0.0(2) . . . . ?
C00J C00S C00Z C013 0.1(2) . . . . ?
C13 C18 C4 C19 26.76(14) . . . . ?
C13 C18 C4 C5 -89.99(14) . . . . ?
C13 C18 C17 C16 0.8(2) . . . . ?
C13 C2 C19 C4 43.23(12) . . . . ?
C13 C2 C19 C23 169.06(11) . . . . ?
C13 C2 C19 C20 -69.72(13) . . . . ?
C13 C2 C1 S1 -48.96(14) . . . . ?
C13 C2 C1 C6 76.34(15) . . . . ?
C13 C14 C15 C16 -0.3(2) . . . . ?
C6 C7 C8 C9 -175.02(14) . . . . ?
C6 C7 C12 C11 175.10(14) . . . . ?
C1 S1 C5 C4 41.99(11) . . . . ?
C1 S1 C5 C00R 167.22(10) . . . . ?
C1 C2 C19 C4 -76.90(13) . . . . ?
C1 C2 C19 C23 48.92(15) . . . . ?
C1 C2 C19 C20 170.14(11) . . . . ?
C1 C2 C13 C18 89.86(14) . . . . ?
C1 C2 C13 C14 -92.38(17) . . . . ?
C12 C7 C8 C9 0.3(2) . . . . ?
C12 C7 C6 O3 -19.5(2) . . . . ?
C12 C7 C6 C1 164.10(13) . . . . ?
C12 C11 C10 C9 0.0(2) . . . . ?
C14 C15 C16 C17 0.6(2) . . . . ?
C00Q C00J C00R O4 -10.2(2) . . . . ?
C00Q C00J C00R C5 165.78(13) . . . . ?
C00Q C00J C00S C00Z -0.3(2) . . . . ?
C00Q C012 C013 C00Z -0.2(3) . . . . ?
C00R C00J C00Q C012 -179.17(14) . . . . ?
C00R C00J C00S C00Z 179.08(14) . . . . ?
C00S C00J C00Q C012 0.3(2) . . . . ?
C00S C00J C00R O4 170.44(16) . . . . ?
C00S C00J C00R C5 -13.6(2) . . . . ?
C00S C00Z C013 C012 0.1(3) . . . . ?
C21 O8 C20 O7 -0.6(2) . . . . ?
C21 O8 C20 C19 -179.72(11) . . . . ?
C17 C18 C4 C19 -149.65(15) . . . . ?
C17 C18 C4 C5 93.60(17) . . . . ?
C17 C18 C13 C2 177.49(12) . . . . ?
C17 C18 C13 C14 -0.5(2) . . . . ?
C24 O6 C23 O5 -6.4(2) . . . . ?
C24 O6 C23 C19 173.83(12) . . . . ?

loop_
_smtbx_masks_void_nr
_smtbx_masks_void_average_x
_smtbx_masks_void_average_y
_smtbx_masks_void_average_z
_smtbx_masks_void_volume
_smtbx_masks_void_count_electrons
_smtbx_masks_void_content
1 -0.022 0.188 0.359 7.9 0.0 ?
2 0.022 0.812 0.641 7.9 0.0 ?
3 0.478 0.313 0.859 7.9 0.0 ?
4 0.522 0.688 0.141 7.9 0.0 ?
